data_4023580
loop_
_publ_author_name
'Victorio Cadierno'
'Josefina D\'iez'
'Jos\'e Gimeno'
'Noel Nebra'

_publ_contact_author
;     Josefina D\'iez
      Departamento de Qu\'imica Org\'anica e Inorg\'anica
      Facultad de Qu\'imica
      Universidad de Oviedo
      Avda. Juli\'an Claver\'ia, 8
      33071 Oviedo
      Spain
;
_publ_contact_author_email jdv@uniovi.es
_publ_contact_author_fax '0034 98 5103446'
_publ_contact_author_phone '0034 98 5102960'
_publ_section_title
;
 Ruthenium/TFA-Catalyzed Coupling of Activated Secondary Propargylic
 Alcohols with Cyclic 1,3-Diones: Furan versus Pyran Ring Formation
;
_journal_name_full 'Journal of Organic Chemistry'
_journal_page_first 5852
_journal_page_last 5858
_journal_paper_doi 10.1021/jo800726u
_journal_volume 73
_journal_year 2008
_chemical_compound_source synthesis
_chemical_formula_moiety 'C12 H10 O2 S'
_chemical_formula_sum 'C12 H10 O2 S'
_chemical_formula_weight 218.26
_chemical_name_systematic
;
 ?
;
_space_group_IT_number 14
_symmetry_cell_setting monoclinic
_symmetry_Int_Tables_number 14
_symmetry_space_group_name_Hall '-P 2ybc'
_symmetry_space_group_name_H-M 'P 1 21/c 1'
_atom_sites_solution_hydrogens geom
_atom_sites_solution_primary direct
_atom_sites_solution_secondary difmap
_audit_creation_method SHELXL-97
_cell_angle_alpha 90.00
_cell_angle_beta 100.571(3)
_cell_angle_gamma 90.00
_cell_formula_units_Z 4
_cell_length_a 9.9439(4)
_cell_length_b 6.1791(3)
_cell_length_c 17.0548(7)
_cell_measurement_reflns_used 1763
_cell_measurement_temperature 293(2)
_cell_measurement_theta_max 25.350
_cell_measurement_theta_min 0.407
_cell_volume 1030.14(8)
_computing_cell_refinement 'HKL Scalepack (Otwinowki & Minor 1997)'
_computing_data_collection 'Collet (Nonius BV, 1997-2000)'
_computing_data_reduction 'HKL Denzo and scalepack (Otwinowski & Minor 1997)'
_computing_molecular_graphics 'PLATON (Spek, 2007)'
_computing_publication_material 'SHELXL-97 (Sheldrick, 1997)'
_computing_structure_refinement 'SHELXL-97 (Sheldrick, 1997)'
_computing_structure_solution 'SIR 92 (Altomare A., 1993)'
_diffrn_ambient_temperature 293(2)
_diffrn_detector_area_resol_mean 9
_diffrn_measured_fraction_theta_full 0.995
_diffrn_measured_fraction_theta_max 0.995
_diffrn_measurement_device '95 mm CCD camera on \k-goniostat'
_diffrn_measurement_device_type KappaCCD
_diffrn_measurement_method '\f and \w scan'
_diffrn_radiation_monochromator 'horizontally mounted graphite crystal'
_diffrn_radiation_source 'fine-focus sealed tube'
_diffrn_radiation_type MoK\a
_diffrn_radiation_wavelength 0.71073
_diffrn_reflns_av_R_equivalents 0.0346
_diffrn_reflns_av_sigmaI/netI 0.0372
_diffrn_reflns_limit_h_max 11
_diffrn_reflns_limit_h_min -11
_diffrn_reflns_limit_k_max 7
_diffrn_reflns_limit_k_min 0
_diffrn_reflns_limit_l_max 20
_diffrn_reflns_limit_l_min 0
_diffrn_reflns_number 12603
_diffrn_reflns_theta_full 25.24
_diffrn_reflns_theta_max 25.24
_diffrn_reflns_theta_min 2.08
_diffrn_standards_number 0
_exptl_absorpt_coefficient_mu 0.288
_exptl_absorpt_correction_T_max 1.035
_exptl_absorpt_correction_T_min 0.959
_exptl_absorpt_correction_type multi-scan
_exptl_absorpt_process_details
;
 R.H. Blessing, Acta Cryst. (1995), A51, 33-38
;
_exptl_crystal_colour orange
_exptl_crystal_density_diffrn 1.407
_exptl_crystal_density_method 'not measured'
_exptl_crystal_description prism
_exptl_crystal_F_000 456
_exptl_crystal_size_max 0.12
_exptl_crystal_size_mid 0.1
_exptl_crystal_size_min 0.1
_refine_diff_density_max 0.286
_refine_diff_density_min -0.333
_refine_diff_density_rms 0.067
_refine_ls_extinction_method none
_refine_ls_goodness_of_fit_ref 1.094
_refine_ls_hydrogen_treatment mixed
_refine_ls_matrix_type full
_refine_ls_number_parameters 176
_refine_ls_number_reflns 1849
_refine_ls_number_restraints 0
_refine_ls_restrained_S_all 1.094
_refine_ls_R_factor_all 0.0761
_refine_ls_R_factor_gt 0.0538
_refine_ls_shift/su_max 0.000
_refine_ls_shift/su_mean 0.000
_refine_ls_structure_factor_coef Fsqd
_refine_ls_weighting_details 'calc w=1/[\s^2^(Fo^2^)+(0.1308P)^2^+0.0000P] where P=(Fo^2^+2Fc^2^)/3'
_refine_ls_weighting_scheme calc
_refine_ls_wR_factor_gt 0.1536
_refine_ls_wR_factor_ref 0.1952
_reflns_number_gt 1267
_reflns_number_total 1849
_reflns_threshold_expression >2sigma(I)
_cod_data_source_file jo800726u-File001_2.cif
_cod_data_source_block 13j
_cod_original_sg_symbol_H-M 'P 21/c'
_cod_database_code 4023580

loop_
_symmetry_equiv_pos_as_xyz
'x, y, z'
'-x, y+1/2, -z+1/2'
'-x, -y, -z'
'x, -y-1/2, z-1/2'

loop_
_atom_site_label
_atom_site_type_symbol
_atom_site_fract_x
_atom_site_fract_y
_atom_site_fract_z
_atom_site_U_iso_or_equiv
_atom_site_adp_type
_atom_site_occupancy
_atom_site_symmetry_multiplicity
_atom_site_calc_flag
_atom_site_refinement_flags
_atom_site_disorder_assembly
_atom_site_disorder_group
C1 C 0.9063(4) -0.0959(8) 0.3427(2) 0.0721(11) Uani 1 1 d . . .
C2 C 0.9107(4) -0.2953(8) 0.3137(2) 0.0741(11) Uani 1 1 d . . .
C3 C 0.8157(3) -0.3307(7) 0.2421(2) 0.0588(9) Uani 1 1 d . . .
C4 C 0.7406(3) -0.1515(5) 0.21823(16) 0.0444(7) Uani 1 1 d . . .
C5 C 0.6325(3) -0.1190(5) 0.14362(17) 0.0446(7) Uani 1 1 d . . .
C6 C 0.5079(3) -0.0026(6) 0.16034(19) 0.0545(8) Uani 1 1 d . . .
C7 C 0.4672(3) 0.1866(6) 0.1310(2) 0.0586(9) Uani 1 1 d . . .
C8 C 0.6366(3) 0.2021(4) 0.05492(17) 0.0463(7) Uani 1 1 d . . .
C9 C 0.6858(2) 0.0088(4) 0.08143(15) 0.0403(6) Uani 1 1 d . . .
C10 C 0.7073(3) 0.3070(5) -0.0049(2) 0.0542(8) Uani 1 1 d . . .
C11 C 0.8146(3) 0.1392(6) -0.01587(19) 0.0516(7) Uani 1 1 d . . .
C12 C 0.7956(2) -0.0475(4) 0.03927(16) 0.0421(7) Uani 1 1 d . . .
O1 O 0.5297(2) 0.3036(3) 0.07751(13) 0.0593(6) Uani 1 1 d . . .
O2 O 0.86171(19) -0.2156(3) 0.04612(14) 0.0593(6) Uani 1 1 d . . .
S1 S 0.78642(9) 0.05792(14) 0.28375(5) 0.0642(4) Uani 1 1 d . . .
H1 H 0.950(4) -0.047(6) 0.397(2) 0.076(11) Uiso 1 1 d . . .
H2 H 0.970(4) -0.404(7) 0.335(2) 0.082(12) Uiso 1 1 d . . .
H3 H 0.800(2) -0.437(4) 0.2184(14) 0.017(6) Uiso 1 1 d . . .
H5 H 0.612(3) -0.244(5) 0.1262(16) 0.045(8) Uiso 1 1 d . . .
H6 H 0.459(3) -0.060(5) 0.1938(18) 0.053(9) Uiso 1 1 d . . .
H7 H 0.391(4) 0.254(6) 0.141(2) 0.081(12) Uiso 1 1 d . . .
H10A H 0.646(4) 0.334(6) -0.054(2) 0.073(10) Uiso 1 1 d . . .
H10B H 0.748(4) 0.438(6) 0.012(2) 0.076(11) Uiso 1 1 d . . .
H11A H 0.806(3) 0.086(4) -0.0703(18) 0.046(8) Uiso 1 1 d . . .
H11B H 0.916(3) 0.187(5) -0.0045(19) 0.060(9) Uiso 1 1 d . . .

loop_
_atom_site_aniso_label
_atom_site_aniso_U_11
_atom_site_aniso_U_22
_atom_site_aniso_U_33
_atom_site_aniso_U_23
_atom_site_aniso_U_13
_atom_site_aniso_U_12
C1 0.062(2) 0.097(3) 0.055(2) 0.008(2) 0.0034(16) -0.005(2)
C2 0.060(2) 0.096(3) 0.066(2) 0.029(2) 0.0098(16) 0.017(2)
C3 0.0600(19) 0.059(2) 0.0588(19) 0.0095(18) 0.0149(15) 0.0092(17)
C4 0.0438(14) 0.0465(16) 0.0457(15) 0.0064(12) 0.0160(12) -0.0027(12)
C5 0.0407(14) 0.0406(15) 0.0531(16) -0.0025(13) 0.0103(12) -0.0049(12)
C6 0.0412(15) 0.070(2) 0.0557(18) 0.0027(17) 0.0179(14) -0.0027(15)
C7 0.0452(16) 0.069(2) 0.066(2) -0.0031(17) 0.0212(15) 0.0090(15)
C8 0.0415(14) 0.0439(16) 0.0532(16) -0.0084(13) 0.0081(12) 0.0005(12)
C9 0.0366(13) 0.0410(14) 0.0423(14) -0.0033(12) 0.0046(11) -0.0001(11)
C10 0.0546(17) 0.0480(18) 0.0606(19) 0.0078(15) 0.0118(15) 0.0003(15)
C11 0.0456(16) 0.0605(18) 0.0499(17) 0.0015(15) 0.0116(13) -0.0050(14)
C12 0.0337(13) 0.0481(16) 0.0439(15) -0.0074(12) 0.0054(11) -0.0020(12)
O1 0.0569(12) 0.0499(13) 0.0745(15) 0.0040(11) 0.0208(10) 0.0170(10)
O2 0.0516(12) 0.0515(12) 0.0789(16) 0.0000(11) 0.0230(11) 0.0095(10)
S1 0.0717(7) 0.0604(6) 0.0585(6) -0.0016(4) 0.0065(4) -0.0066(4)

loop_
_atom_type_symbol
_atom_type_description
_atom_type_scat_dispersion_real
_atom_type_scat_dispersion_imag
_atom_type_scat_source
C C 0.0033 0.0016 'International Tables Vol C Tables 4.2.6.8 and 6.1.1.4'
H H 0.0000 0.0000 'International Tables Vol C Tables 4.2.6.8 and 6.1.1.4'
O O 0.0106 0.0060 'International Tables Vol C Tables 4.2.6.8 and 6.1.1.4'
S S 0.1246 0.1234 'International Tables Vol C Tables 4.2.6.8 and 6.1.1.4'

loop_
_geom_angle_atom_site_label_1
_geom_angle_atom_site_label_2
_geom_angle_atom_site_label_3
_geom_angle
_geom_angle_site_symmetry_1
_geom_angle_site_symmetry_3
_geom_angle_publ_flag
C2 C1 S1 111.4(3) . . ?
C2 C1 H1 126(2) . . ?
S1 C1 H1 121(2) . . ?
C1 C2 C3 113.6(3) . . ?
C1 C2 H2 127(2) . . ?
C3 C2 H2 120(2) . . ?
C4 C3 C2 112.1(4) . . ?
C4 C3 H3 119.6(19) . . ?
C2 C3 H3 128.3(19) . . ?
C3 C4 C5 128.6(3) . . ?
C3 C4 S1 110.8(2) . . ?
C5 C4 S1 120.5(2) . . ?
C9 C5 C6 107.1(2) . . ?
C9 C5 C4 112.0(2) . . ?
C6 C5 C4 112.6(3) . . ?
C9 C5 H5 109.3(19) . . ?
C6 C5 H5 110.3(19) . . ?
C4 C5 H5 105.5(19) . . ?
C7 C6 C5 124.3(3) . . ?
C7 C6 H6 116(2) . . ?
C5 C6 H6 120(2) . . ?
C6 C7 O1 124.8(3) . . ?
C6 C7 H7 123(2) . . ?
O1 C7 H7 112(2) . . ?
C9 C8 O1 125.2(3) . . ?
C9 C8 C10 115.5(3) . . ?
O1 C8 C10 119.2(2) . . ?
C8 C9 C12 107.9(3) . . ?
C8 C9 C5 123.8(3) . . ?
C12 C9 C5 128.3(2) . . ?
C8 C10 C11 102.5(2) . . ?
C8 C10 H10A 111(2) . . ?
C11 C10 H10A 111(2) . . ?
C8 C10 H10B 113(3) . . ?
C11 C10 H10B 111(2) . . ?
H10A C10 H10B 107(3) . . ?
C12 C11 C10 105.7(2) . . ?
C12 C11 H11A 109.5(17) . . ?
C10 C11 H11A 114.2(16) . . ?
C12 C11 H11B 109.2(17) . . ?
C10 C11 H11B 117.5(18) . . ?
H11A C11 H11B 101(2) . . ?
O2 C12 C9 126.5(3) . . ?
O2 C12 C11 125.3(3) . . ?
C9 C12 C11 108.2(2) . . ?
C8 O1 C7 114.5(2) . . ?
C1 S1 C4 92.11(19) . . ?

loop_
_geom_bond_atom_site_label_1
_geom_bond_atom_site_label_2
_geom_bond_distance
_geom_bond_site_symmetry_2
_geom_bond_publ_flag
C1 C2 1.331(6) . ?
C1 S1 1.701(4) . ?
C1 H1 0.99(3) . ?
C2 C3 1.418(5) . ?
C2 H2 0.92(4) . ?
C3 C4 1.355(4) . ?
C3 H3 0.77(2) . ?
C4 C5 1.521(4) . ?
C4 S1 1.716(3) . ?
C5 C9 1.495(4) . ?
C5 C6 1.505(4) . ?
C5 H5 0.84(3) . ?
C6 C7 1.306(5) . ?
C6 H6 0.88(3) . ?
C7 O1 1.396(4) . ?
C7 H7 0.91(4) . ?
C8 C9 1.338(4) . ?
C8 O1 1.350(3) . ?
C8 C10 1.490(4) . ?
C9 C12 1.456(4) . ?
C10 C11 1.523(5) . ?
C10 H10A 0.96(4) . ?
C10 H10B 0.93(4) . ?
C11 C12 1.522(4) . ?
C11 H11A 0.98(3) . ?
C11 H11B 1.04(3) . ?
C12 O2 1.223(3) . ?

loop_
_geom_torsion_atom_site_label_1
_geom_torsion_atom_site_label_2
_geom_torsion_atom_site_label_3
_geom_torsion_atom_site_label_4
_geom_torsion
_geom_torsion_site_symmetry_1
_geom_torsion_site_symmetry_2
_geom_torsion_site_symmetry_3
_geom_torsion_site_symmetry_4
_geom_torsion_publ_flag
S1 C1 C2 C3 -0.2(4) . . . . ?
C1 C2 C3 C4 0.3(5) . . . . ?
C2 C3 C4 C5 177.5(3) . . . . ?
C2 C3 C4 S1 -0.3(4) . . . . ?
C3 C4 C5 C9 -103.0(4) . . . . ?
S1 C4 C5 C9 74.5(3) . . . . ?
C3 C4 C5 C6 136.2(3) . . . . ?
S1 C4 C5 C6 -46.2(3) . . . . ?
C9 C5 C6 C7 -6.8(4) . . . . ?
C4 C5 C6 C7 116.8(3) . . . . ?
C5 C6 C7 O1 2.8(5) . . . . ?
O1 C8 C9 C12 176.9(2) . . . . ?
C10 C8 C9 C12 -2.4(3) . . . . ?
O1 C8 C9 C5 -3.0(4) . . . . ?
C10 C8 C9 C5 177.7(3) . . . . ?
C6 C5 C9 C8 6.9(4) . . . . ?
C4 C5 C9 C8 -117.1(3) . . . . ?
C6 C5 C9 C12 -173.0(3) . . . . ?
C4 C5 C9 C12 63.0(4) . . . . ?
C9 C8 C10 C11 1.6(4) . . . . ?
O1 C8 C10 C11 -177.7(3) . . . . ?
C8 C10 C11 C12 -0.2(3) . . . . ?
C8 C9 C12 O2 -177.6(3) . . . . ?
C5 C9 C12 O2 2.3(4) . . . . ?
C8 C9 C12 C11 2.1(3) . . . . ?
C5 C9 C12 C11 -178.0(3) . . . . ?
C10 C11 C12 O2 178.6(3) . . . . ?
C10 C11 C12 C9 -1.1(3) . . . . ?
C9 C8 O1 C7 -2.1(4) . . . . ?
C10 C8 O1 C7 177.2(3) . . . . ?
C6 C7 O1 C8 2.2(5) . . . . ?
C2 C1 S1 C4 0.0(3) . . . . ?
C3 C4 S1 C1 0.1(3) . . . . ?
C5 C4 S1 C1 -177.8(2) . . . . ?
